data_7011852
loop_
_publ_author_name
'Jensen, Paul'
'Batten, Stuart R.'
'Moubaraki, Boujemaa'
'Murray, Keith S.'

_publ_section_title
;
 Syntheses, crystal structures, and magnetic properties of first row
 transition metal coordination polymers containing dicyanamide and
 4,4???-bipyridineElectronic supplementary information (ESI) available:
 atom numbering diagrams for compounds 1 (123 K and 294 K) and 7???11.
 See http://www.rsc.org/suppdata/dt/b2/b205007b/
;
_journal_issue 19
_journal_name_full 'Journal of the Chemical Society, Dalton Transactions'
_journal_page_first 3712
_journal_paper_doi 10.1039/b205007b
_journal_year 2002
_chemical_formula_moiety Co(dca)2(4,4'-bipy).0.5H2O.0.5MeOH
_chemical_formula_sum 'C14.5 H11 Co N8 O'
_chemical_formula_weight 372.24
_chemical_name_systematic
; 
? 
;
_space_group_IT_number 56
_symmetry_cell_setting orthorhombic
_symmetry_space_group_name_Hall '-P 2ab 2ac'
_symmetry_space_group_name_H-M 'P c c n'
_atom_sites_solution_hydrogens geom
_atom_sites_solution_primary direct
_atom_sites_solution_secondary difmap
_audit_creation_method SHELXL-97
_cell_angle_alpha 90.00
_cell_angle_beta 90.00
_cell_angle_gamma 90.00
_cell_formula_units_Z 4
_cell_length_a 11.6750(4)
_cell_length_b 19.4612(5)
_cell_length_c 7.3249(3)
_cell_measurement_reflns_used 15388
_cell_measurement_temperature 123(2)
_cell_measurement_theta_max 30.50
_cell_measurement_theta_min 3.45
_cell_volume 1664.29(10)
_computing_cell_refinement 'DENZO-SMN (Otwinowski & Minor, 1997)'
_computing_data_collection 'COLLECT (Hooft, 1998)'
_computing_data_reduction 'DENZO-SMN (Otwinowski & Minor, 1997)'
_computing_molecular_graphics 'ORTEP-III (Burnett and Johnson, 1996)'
_computing_publication_material 'SHELXL-97 (Sheldrick, 1997)'
_computing_structure_refinement 'SHELXL-97 (Sheldrick, 1997)'
_computing_structure_solution 'SHELXS-97 (Sheldrick, 1997)'
_diffrn_ambient_temperature 123(2)
_diffrn_measured_fraction_theta_full 0.997
_diffrn_measured_fraction_theta_max 0.989
_diffrn_measurement_device_type 'Nonius KappaCCD'
_diffrn_measurement_method 'Phi and Omega scans'
_diffrn_radiation_monochromator graphite
_diffrn_radiation_source 'fine-focus sealed tube'
_diffrn_radiation_type MoK\a
_diffrn_radiation_wavelength 0.71073
_diffrn_reflns_av_R_equivalents 0.037
_diffrn_reflns_av_sigmaI/netI 0.0414
_diffrn_reflns_limit_h_max 16
_diffrn_reflns_limit_h_min -16
_diffrn_reflns_limit_k_max 27
_diffrn_reflns_limit_k_min -20
_diffrn_reflns_limit_l_max 8
_diffrn_reflns_limit_l_min -10
_diffrn_reflns_number 15388
_diffrn_reflns_theta_full 27.50
_diffrn_reflns_theta_max 30.50
_diffrn_reflns_theta_min 3.45
_exptl_absorpt_coefficient_mu 1.051
_exptl_absorpt_correction_T_max 0.859
_exptl_absorpt_correction_T_min 0.693
_exptl_absorpt_correction_type numerical
_exptl_crystal_colour Orange
_exptl_crystal_density_diffrn 1.486
_exptl_crystal_density_method 'not measured'
_exptl_crystal_description Prismatic
_exptl_crystal_F_000 756
_exptl_crystal_size_max 0.25
_exptl_crystal_size_mid 0.25
_exptl_crystal_size_min 0.15
_refine_diff_density_max 0.520
_refine_diff_density_min -0.597
_refine_diff_density_rms 0.097
_refine_ls_extinction_method none
_refine_ls_goodness_of_fit_ref 1.047
_refine_ls_hydrogen_treatment mixed
_refine_ls_matrix_type full
_refine_ls_number_parameters 136
_refine_ls_number_reflns 2518
_refine_ls_number_restraints 0
_refine_ls_restrained_S_all 1.047
_refine_ls_R_factor_all 0.0685
_refine_ls_R_factor_gt 0.0384
_refine_ls_shift/su_max 0.000
_refine_ls_shift/su_mean 0.000
_refine_ls_structure_factor_coef Fsqd
_refine_ls_weighting_details 'calc w=1/[\s^2^(Fo^2^)+(0.0591P)^2^+0.2295P] where P=(Fo^2^+2Fc^2^)/3'
_refine_ls_weighting_scheme calc
_refine_ls_wR_factor_gt 0.0966
_refine_ls_wR_factor_ref 0.1089
_reflns_number_gt 1714
_reflns_number_total 2518
_reflns_threshold_expression >2sigma(I)
_cod_data_source_file b205007b.txt
_cod_data_source_block 7
_cod_depositor_comments
;
The following automatic conversions were performed:
'_symmetry_cell_setting' value 'Orthorhombic' changed to 'orthorhombic'
according to '/home/saulius/struct/CIF-dictionaries/cif_core.dic'
dictionary named 'cif_core.dic' version 2.4.1 from
2010-06-29.

'_exptl_absorpt_correction_type' value 'Numerical' changed to
'numerical' according to
'/home/saulius/struct/CIF-dictionaries/cif_core.dic' dictionary named
'cif_core.dic' version 2.4.1 from 2010-06-29.

Automatic conversion script
Id: cif_fix_enum 1527 2010-12-29 10:47:43Z saulius 
;
_cod_original_sg_symbol_H-M Pccn
_cod_original_formula_sum 'C14.50 H11 Co N8 O'
_cod_database_code 7011852

loop_
_symmetry_equiv_pos_as_xyz
'x, y, z'
'-x+1/2, -y+1/2, z'
'-x, y+1/2, -z+1/2'
'x+1/2, -y, -z+1/2'
'-x, -y, -z'
'x-1/2, y-1/2, -z'
'x, -y-1/2, z-1/2'
'-x-1/2, y, z-1/2'

loop_
_atom_site_label
_atom_site_type_symbol
_atom_site_fract_x
_atom_site_fract_y
_atom_site_fract_z
_atom_site_U_iso_or_equiv
_atom_site_adp_type
_atom_site_occupancy
_atom_site_symmetry_multiplicity
_atom_site_calc_flag
_atom_site_refinement_flags
_atom_site_disorder_assembly
_atom_site_disorder_group
Co1 Co 0.0000 0.0000 0.0000 0.01822(12) Uani 1 2 d S . .
C8 C -0.2500 0.2500 0.7631(10) 0.0563(18) Uiso 0.50 2 d SP . .
O1 O -0.1480(14) 0.2604(8) 0.810(3) 0.073(4) Uiso 0.14 1 d P . .
O2 O -0.1504(16) 0.2460(8) 0.703(3) 0.078(4) Uiso 0.13 1 d P . .
O3 O -0.1977(15) 0.2482(10) 0.574(3) 0.093(6) Uiso 0.13 1 d P . .
O4 O -0.199(2) 0.2469(15) 0.443(5) 0.108(9) Uiso 0.10 1 d P . .
N1 N -0.09216(12) 0.04346(7) 0.21945(18) 0.0255(3) Uani 1 1 d . . .
N2 N -0.1280(2) 0.10058(9) 0.51320(18) 0.0425(5) Uani 1 1 d . . .
N3 N -0.11674(12) 0.04147(7) 0.80810(19) 0.0261(3) Uani 1 1 d . . .
N4 N 0.09431(12) 0.09386(7) -0.01946(16) 0.0219(3) Uani 1 1 d . . .
C1 C -0.10849(15) 0.06750(8) 0.3607(2) 0.0252(4) Uani 1 1 d . . .
C2 C -0.12130(15) 0.06679(8) 0.6665(2) 0.0252(4) Uani 1 1 d . . .
C3 C 0.20713(15) 0.09432(9) -0.0509(2) 0.0260(4) Uani 1 1 d . . .
H3 H 0.2420(16) 0.0496(9) -0.069(3) 0.031 Uiso 1 1 d . . .
C4 C 0.27102(16) 0.15427(8) -0.0587(3) 0.0270(4) Uani 1 1 d . . .
H4 H 0.3484(18) 0.1508(8) -0.080(3) 0.032 Uiso 1 1 d . . .
C5 C 0.21720(15) 0.21732(8) -0.0321(2) 0.0223(3) Uani 1 1 d . . .
C6 C 0.09988(16) 0.21658(9) -0.0008(2) 0.0270(4) Uani 1 1 d . . .
H6 H 0.058(2) 0.2587(11) 0.017(2) 0.032 Uiso 1 1 d . . .
C7 C 0.04224(17) 0.15442(10) 0.0034(2) 0.0275(4) Uani 1 1 d . . .
H7 H -0.034(2) 0.1531(12) 0.026(2) 0.033 Uiso 1 1 d . . .

loop_
_atom_site_aniso_label
_atom_site_aniso_U_11
_atom_site_aniso_U_22
_atom_site_aniso_U_33
_atom_site_aniso_U_23
_atom_site_aniso_U_13
_atom_site_aniso_U_12
Co1 0.02326(18) 0.01706(19) 0.01435(17) 0.00050(10) -0.00016(12) -0.00917(10)
N1 0.0325(8) 0.0254(7) 0.0187(7) 0.0000(6) 0.0024(6) -0.0070(6)
N2 0.0819(14) 0.0261(9) 0.0196(8) -0.0013(6) -0.0005(7) 0.0116(8)
N3 0.0300(8) 0.0280(7) 0.0205(7) -0.0004(6) -0.0039(6) -0.0044(6)
N4 0.0263(7) 0.0192(7) 0.0201(7) -0.0005(5) 0.0003(5) -0.0085(5)
C1 0.0336(9) 0.0203(8) 0.0216(8) 0.0019(6) -0.0038(7) -0.0032(6)
C2 0.0311(9) 0.0220(8) 0.0224(8) -0.0046(7) -0.0018(7) 0.0000(7)
C3 0.0298(9) 0.0206(8) 0.0276(8) -0.0042(7) 0.0061(7) -0.0088(7)
C4 0.0278(9) 0.0226(8) 0.0307(9) -0.0037(7) 0.0072(7) -0.0094(7)
C5 0.0301(9) 0.0190(8) 0.0177(7) 0.0007(6) -0.0005(6) -0.0096(7)
C6 0.0281(9) 0.0183(8) 0.0345(10) 0.0013(6) -0.0013(7) -0.0070(7)
C7 0.0248(8) 0.0234(9) 0.0343(10) 0.0026(7) -0.0011(7) -0.0080(7)

loop_
_atom_type_symbol
_atom_type_description
_atom_type_scat_dispersion_real
_atom_type_scat_dispersion_imag
_atom_type_scat_source
Co Co 0.3494 0.9721 'International Tables Vol C Tables 4.2.6.8 and 6.1.1.4'
O O 0.0106 0.0060 'International Tables Vol C Tables 4.2.6.8 and 6.1.1.4'
N N 0.0061 0.0033 'International Tables Vol C Tables 4.2.6.8 and 6.1.1.4'
C C 0.0033 0.0016 'International Tables Vol C Tables 4.2.6.8 and 6.1.1.4'
H H 0.0000 0.0000 'International Tables Vol C Tables 4.2.6.8 and 6.1.1.4'

loop_
_geom_angle_atom_site_label_1
_geom_angle_atom_site_label_2
_geom_angle_atom_site_label_3
_geom_angle
_geom_angle_site_symmetry_1
_geom_angle_site_symmetry_3
_geom_angle_publ_flag
N1 Co1 N1 180.0 . 5 ?
N1 Co1 N3 88.59(6) . 5_556 ?
N1 Co1 N3 91.42(6) 5 5_556 ?
N1 Co1 N3 91.42(6) . 1_554 ?
N1 Co1 N3 88.58(6) 5 1_554 ?
N3 Co1 N3 180.0 5_556 1_554 ?
N1 Co1 N4 88.33(5) . . ?
N1 Co1 N4 91.67(5) 5 . ?
N3 Co1 N4 92.20(5) 5_556 . ?
N3 Co1 N4 87.80(5) 1_554 . ?
N1 Co1 N4 91.67(5) . 5 ?
N1 Co1 N4 88.33(5) 5 5 ?
N3 Co1 N4 87.80(5) 5_556 5 ?
N3 Co1 N4 92.20(5) 1_554 5 ?
N4 Co1 N4 180.0 . 5 ?
O2 C8 O2 139(2) 2_455 . ?
O2 C8 O1 166.3(13) 2_455 . ?
O2 C8 O1 39.0(10) . . ?
O2 C8 O1 39.0(10) 2_455 2_455 ?
O2 C8 O1 166.3(13) . 2_455 ?
O1 C8 O1 148.2(19) . 2_455 ?
O2 C8 O4 134.7(19) 2_455 7_566 ?
O2 C8 O4 86.7(14) . 7_566 ?
O1 C8 O4 49.8(11) . 7_566 ?
O1 C8 O4 98.4(19) 2_455 7_566 ?
O2 C8 O4 86.7(14) 2_455 8_556 ?
O2 C8 O4 134.7(19) . 8_556 ?
O1 C8 O4 98.4(19) . 8_556 ?
O1 C8 O4 49.8(11) 2_455 8_556 ?
O4 C8 O4 49(2) 7_566 8_556 ?
O2 C8 O3 93.1(17) 2_455 . ?
O2 C8 O3 45.5(9) . . ?
O1 C8 O3 82.7(10) . . ?
O1 C8 O3 129.0(14) 2_455 . ?
O4 C8 O3 132.0(13) 7_566 . ?
O4 C8 O3 176.3(15) 8_556 . ?
O2 C8 O3 45.5(9) 2_455 2_455 ?
O2 C8 O3 93.1(17) . 2_455 ?
O1 C8 O3 129.0(14) . 2_455 ?
O1 C8 O3 82.7(10) 2_455 2_455 ?
O4 C8 O3 176.3(15) 7_566 2_455 ?
O4 C8 O3 132.0(13) 8_556 2_455 ?
O3 C8 O3 47.6(16) . 2_455 ?
O2 O1 O4 138(3) . 7_566 ?
O2 O1 C8 69.9(16) . . ?
O4 O1 C8 73.9(17) 7_566 . ?
O1 O2 O3 145(3) . . ?
O1 O2 C8 71.2(16) . . ?
O3 O2 C8 80.4(17) . . ?
O4 O3 O2 150(3) . . ?
O4 O3 O3 89.2(19) . 2_455 ?
O2 O3 O3 120.3(13) . 2_455 ?
O4 O3 C8 155(2) . . ?
O2 O3 C8 54.1(13) . . ?
O3 O3 C8 66.2(8) 2_455 . ?
O4 O3 O4 51(2) . 2_455 ?
O2 O3 O4 159(2) . 2_455 ?
O3 O3 O4 38.3(12) 2_455 2_455 ?
C8 O3 O4 104.5(16) . 2_455 ?
O3 O4 O1 147(3) . 7_565 ?
O3 O4 O4 90.8(19) . 2_455 ?
O1 O4 O4 121.7(15) 7_565 2_455 ?
O3 O4 C8 156(3) . 7_565 ?
O1 O4 C8 56.3(16) 7_565 7_565 ?
O4 O4 C8 65.6(12) 2_455 7_565 ?
O3 O4 O3 53(2) . 2_455 ?
O1 O4 O3 159(2) 7_565 2_455 ?
O4 O4 O3 38.3(12) 2_455 2_455 ?
C8 O4 O3 103.9(18) 7_565 2_455 ?
C1 N1 Co1 158.65(14) . . ?
C2 N2 C1 118.44(17) . . ?
C2 N3 Co1 142.38(14) . 1_556 ?
C7 N4 C3 117.62(14) . . ?
C7 N4 Co1 120.72(12) . . ?
C3 N4 Co1 121.64(11) . . ?
N1 C1 N2 174.42(18) . . ?
N3 C2 N2 175.00(18) . . ?
N4 C3 C4 122.89(16) . . ?
C3 C4 C5 119.55(16) . . ?
C6 C5 C4 117.33(14) . . ?
C6 C5 C5 121.2(2) . 2 ?
C4 C5 C5 121.5(2) . 2 ?
C7 C6 C5 119.48(17) . . ?
N4 C7 C6 123.13(17) . . ?

loop_
_geom_bond_atom_site_label_1
_geom_bond_atom_site_label_2
_geom_bond_distance
_geom_bond_site_symmetry_2
_geom_bond_publ_flag
Co1 N1 2.1112(14) . ?
Co1 N1 2.1112(14) 5 ?
Co1 N3 2.1177(14) 5_556 ?
Co1 N3 2.1178(14) 1_554 ?
Co1 N4 2.1376(13) . ?
Co1 N4 2.1377(13) 5 ?
C8 O2 1.246(18) 2_455 ?
C8 O2 1.246(18) . ?
C8 O1 1.256(15) . ?
C8 O1 1.256(15) 2_455 ?
C8 O4 1.45(3) 7_566 ?
C8 O4 1.45(3) 8_556 ?
C8 O3 1.52(2) . ?
C8 O3 1.52(2) 2_455 ?
O1 O2 0.83(2) . ?
O1 O4 1.15(3) 7_566 ?
O2 O3 1.10(2) . ?
O3 O4 0.95(3) . ?
O3 O3 1.22(3) 2_455 ?
O3 O4 1.54(3) 2_455 ?
O4 O1 1.15(3) 7_565 ?
O4 O4 1.20(5) 2_455 ?
O4 C8 1.45(3) 7_565 ?
O4 O3 1.54(3) 2_455 ?
N1 C1 1.151(2) . ?
N2 C2 1.304(2) . ?
N2 C1 1.309(2) . ?
N3 C2 1.149(2) . ?
N3 Co1 2.1177(14) 1_556 ?
N4 C7 1.337(2) . ?
N4 C3 1.337(2) . ?
C3 C4 1.386(2) . ?
C4 C5 1.392(2) . ?
C5 C6 1.389(2) . ?
C5 C5 1.485(3) 2 ?
C6 C7 1.384(2) . ?
